data_7029409
loop_
_publ_author_name
'Less, Robert J.'
'Simmonds, Hayley R.'
'Wright, Dominic S.'

_publ_section_title
;
 Reactivity and catalytic activity of tert-butoxy-aluminium hydride
 reagents.
;
_journal_issue 15
_journal_name_full 'Dalton transactions (Cambridge, England : 2003)'
_journal_page_first 5785
_journal_page_last 5792
_journal_paper_doi 10.1039/c4dt00152d
_journal_volume 43
_journal_year 2014
_chemical_formula_moiety 'C12 H28 Al Li O4'
_chemical_formula_sum 'C12 H28 Al Li O4'
_chemical_formula_weight 270.26
_chemical_name_systematic
; 
 ? 
;
_space_group_IT_number 4
_symmetry_cell_setting monoclinic
_symmetry_space_group_name_Hall 'P 2yb'
_symmetry_space_group_name_H-M 'P 1 21 1'
_atom_sites_solution_hydrogens geom
_atom_sites_solution_primary direct
_atom_sites_solution_secondary difmap
_audit_creation_method SHELXL-97
_cell_angle_alpha 90.00
_cell_angle_beta 112.603(2)
_cell_angle_gamma 90.00
_cell_formula_units_Z 6
_cell_length_a 15.7387(4)
_cell_length_b 11.7343(3)
_cell_length_c 15.7462(3)
_cell_measurement_reflns_used 8569
_cell_measurement_temperature 180(2)
_cell_measurement_theta_max 26.37
_cell_measurement_theta_min 1.00
_cell_volume 2684.68(12)
_computing_cell_refinement 'HKL Scalepack (Otwinowski & Minor 1997)'
_computing_data_collection 'Collect (Nonius B.V. 1998)'
_computing_data_reduction
;
 HKL Denzo and Scalepack (Otwinowski & Minor 1997)
;
_computing_publication_material 'SHELXL-97 (Sheldrick 1997)'
_computing_structure_refinement 'SHELXL-97 (Sheldrick 1997)'
_computing_structure_solution 'SIR-92 (Altomare et al. 1994)'
_diffrn_ambient_temperature 180(2)
_diffrn_measured_fraction_theta_full 0.985
_diffrn_measured_fraction_theta_max 0.985
_diffrn_measurement_device_type 'Nonius Kappa CCD'
_diffrn_measurement_method 'Thin slice \w and \f scans'
_diffrn_radiation_source 'fine-focus sealed tube'
_diffrn_radiation_type MoK\a
_diffrn_radiation_wavelength 0.71073
_diffrn_reflns_av_R_equivalents 0.0319
_diffrn_reflns_av_sigmaI/netI 0.0180
_diffrn_reflns_limit_h_max 15
_diffrn_reflns_limit_h_min -15
_diffrn_reflns_limit_k_max 11
_diffrn_reflns_limit_k_min -11
_diffrn_reflns_limit_l_max 15
_diffrn_reflns_limit_l_min -15
_diffrn_reflns_number 25789
_diffrn_reflns_theta_full 20.59
_diffrn_reflns_theta_max 20.59
_diffrn_reflns_theta_min 3.56
_exptl_absorpt_coefficient_mu 0.115
_exptl_absorpt_correction_T_max 0.975
_exptl_absorpt_correction_T_min 0.854
_exptl_absorpt_correction_type multi-scan
_exptl_absorpt_process_details
;
multi-scan from symmetry-related measurements 
 Sortav (Blessing 1995)
;
_exptl_crystal_colour colourless
_exptl_crystal_density_diffrn 1.003
_exptl_crystal_density_method 'not measured'
_exptl_crystal_description block
_exptl_crystal_F_000 888
_exptl_crystal_size_max 0.18
_exptl_crystal_size_mid 0.16
_exptl_crystal_size_min 0.10
_refine_diff_density_max 0.931
_refine_diff_density_min -0.440
_refine_diff_density_rms 0.087
_refine_ls_abs_structure_details 'Flack H D (1983), Acta Cryst. A39, 876-881'
_refine_ls_abs_structure_Flack 0.0(8)
_refine_ls_extinction_method none
_refine_ls_goodness_of_fit_ref 1.742
_refine_ls_hydrogen_treatment constr
_refine_ls_matrix_type full
_refine_ls_number_parameters 316
_refine_ls_number_reflns 2859
_refine_ls_number_restraints 121
_refine_ls_restrained_S_all 1.748
_refine_ls_R_factor_all 0.1119
_refine_ls_R_factor_gt 0.1099
_refine_ls_shift/su_max 0.000
_refine_ls_shift/su_mean 0.000
_refine_ls_structure_factor_coef Fsqd
_refine_ls_weighting_details 'calc w=1/[\s^2^(Fo^2^)+(0.2000P)^2^+0.0000P] where P=(Fo^2^+2Fc^2^)/3'
_refine_ls_weighting_scheme calc
_refine_ls_wR_factor_gt 0.3226
_refine_ls_wR_factor_ref 0.3309
_reflns_number_gt 2749
_reflns_number_total 2859
_reflns_threshold_expression >2sigma(I)
_cod_data_source_file c4dt00152d2.cif
_cod_data_source_block dw1269
_cod_original_cell_volume 2684.68(11)
_cod_original_sg_symbol_H-M P2(1)
_cod_database_code 7029409

loop_
_symmetry_equiv_pos_as_xyz
'x, y, z'
'-x, y+1/2, -z'

loop_
_atom_site_label
_atom_site_type_symbol
_atom_site_fract_x
_atom_site_fract_y
_atom_site_fract_z
_atom_site_U_iso_or_equiv
_atom_site_adp_type
_atom_site_occupancy
_atom_site_symmetry_multiplicity
_atom_site_calc_flag
_atom_site_refinement_flags
_atom_site_disorder_assembly
_atom_site_disorder_group
Al10 Al 0.3310(2) -0.0046(7) 0.1889(2) 0.0662(11) Uani 1 1 d . . .
H10A H 0.3867 -0.1313 0.1731 0.079 Uiso 1 1 calc R . .
H10B H 0.3871 0.1198 0.1699 0.079 Uiso 1 1 calc R . .
Al30 Al 0.0516(3) -0.5048(7) 0.5188(2) 0.0771(13) Uani 1 1 d . A .
H30A H 0.0427 -0.3835 0.5838 0.093 Uiso 1 1 calc R . .
H30B H 0.0491 -0.6344 0.5777 0.093 Uiso 1 1 calc R . .
Al70 Al 0.2737(2) -0.5030(5) 0.0880(2) 0.0566(10) Uani 1 1 d . B .
H70A H 0.2206 -0.6268 0.1125 0.068 Uiso 1 1 calc R . .
H70B H 0.2199 -0.3759 0.1060 0.068 Uiso 1 1 calc R . .
Li10 Li 0.1826(11) -0.008(2) 0.2364(11) 0.051(2) Uiso 1 1 d . . .
Li30 Li 0.0672(11) -0.499(2) 0.3549(11) 0.051(2) Uiso 1 1 d . . .
Li70 Li 0.4136(11) -0.503(2) 0.0327(11) 0.051(2) Uiso 1 1 d . . .
O10 O 0.2099(4) -0.0047(9) 0.1258(3) 0.0452(16) Uani 1 1 d D . .
C10 C 0.1553(6) -0.0017(11) 0.0276(5) 0.0613(12) Uiso 1 1 d D . .
C11 C 0.1669(16) -0.1083(13) -0.0152(19) 0.1173(16) Uiso 1 1 d D . .
H11A H 0.2324 -0.1208 -0.0017 0.176 Uiso 1 1 calc R . .
H11B H 0.1331 -0.1036 -0.0820 0.176 Uiso 1 1 calc R . .
H11C H 0.1429 -0.1719 0.0093 0.176 Uiso 1 1 calc R . .
C12 C 0.1744(16) 0.0975(14) -0.0188(18) 0.1173(16) Uiso 1 1 d D . .
H12A H 0.2340 0.0875 -0.0240 0.176 Uiso 1 1 calc R . .
H12B H 0.1760 0.1664 0.0169 0.176 Uiso 1 1 calc R . .
H12C H 0.1260 0.1049 -0.0804 0.176 Uiso 1 1 calc R . .
C13 C 0.0571(8) 0.0062(19) 0.0169(12) 0.1173(16) Uiso 1 1 d D . .
H13A H 0.0512 0.0631 0.0599 0.176 Uiso 1 1 calc R . .
H13B H 0.0365 -0.0681 0.0300 0.176 Uiso 1 1 calc R . .
H13C H 0.0191 0.0289 -0.0463 0.176 Uiso 1 1 calc R . .
O20 O 0.3154(4) -0.0019(11) 0.2928(4) 0.0593(19) Uani 1 1 d D . .
C20 C 0.3802(6) 0.0042(11) 0.3877(5) 0.0613(12) Uiso 1 1 d D . .
C21 C 0.4467(13) 0.0960(15) 0.4018(16) 0.1173(16) Uiso 1 1 d D . .
H21A H 0.5061 0.0638 0.4074 0.176 Uiso 1 1 calc R . .
H21B H 0.4541 0.1376 0.4581 0.176 Uiso 1 1 calc R . .
H21C H 0.4247 0.1483 0.3492 0.176 Uiso 1 1 calc R . .
C22 C 0.3298(12) 0.0203(15) 0.4492(12) 0.1173(16) Uiso 1 1 d D . .
H22A H 0.2799 -0.0356 0.4339 0.176 Uiso 1 1 calc R . .
H22B H 0.3040 0.0974 0.4412 0.176 Uiso 1 1 calc R . .
H22C H 0.3722 0.0099 0.5133 0.176 Uiso 1 1 calc R . .
C23 C 0.4280(15) -0.1066(13) 0.4100(17) 0.1173(16) Uiso 1 1 d D . .
H23A H 0.4588 -0.1212 0.3676 0.176 Uiso 1 1 calc R . .
H23B H 0.3831 -0.1672 0.4039 0.176 Uiso 1 1 calc R . .
H23C H 0.4737 -0.1050 0.4733 0.176 Uiso 1 1 calc R . .
O30 O 0.1432(5) -0.4967(13) 0.4822(6) 0.076(2) Uani 1 1 d D A .
C30 C 0.2419(5) -0.5110(10) 0.5342(6) 0.0613(12) Uiso 1 1 d D . .
C31 C 0.2741(16) -0.4248(12) 0.6061(11) 0.1173(16) Uiso 1 1 d D . .
H31A H 0.2592 -0.4484 0.6585 0.176 Uiso 1 1 calc R . .
H31B H 0.2438 -0.3520 0.5821 0.176 Uiso 1 1 calc R . .
H31C H 0.3409 -0.4159 0.6261 0.176 Uiso 1 1 calc R . .
C32 C 0.2859(13) -0.4970(17) 0.4681(10) 0.1173(16) Uiso 1 1 d D . .
H32A H 0.2629 -0.5554 0.4201 0.176 Uiso 1 1 calc R . .
H32B H 0.3527 -0.5051 0.4999 0.176 Uiso 1 1 calc R . .
H32C H 0.2717 -0.4213 0.4400 0.176 Uiso 1 1 calc R . .
C33 C 0.2630(16) -0.6253(10) 0.5752(12) 0.1173(16) Uiso 1 1 d D . .
H33A H 0.2520 -0.6272 0.6324 0.176 Uiso 1 1 calc R . .
H33B H 0.3277 -0.6435 0.5886 0.176 Uiso 1 1 calc R . .
H33C H 0.2235 -0.6816 0.5320 0.176 Uiso 1 1 calc R . .
O40 O -0.0287(4) -0.5025(10) 0.4002(4) 0.0526(17) Uani 1 1 d D A .
C40 C -0.1299(5) -0.5029(12) 0.3619(6) 0.0613(12) Uiso 1 1 d D . .
C41 C -0.159(3) -0.605(2) 0.397(3) 0.1173(16) Uiso 0.50 1 d PD A 1
H41A H -0.1142 -0.6231 0.4588 0.176 Uiso 0.50 1 calc PR A 1
H41B H -0.1644 -0.6696 0.3559 0.176 Uiso 0.50 1 calc PR A 1
H41C H -0.2195 -0.5911 0.4005 0.176 Uiso 0.50 1 calc PR A 1
C42 C -0.170(3) -0.402(2) 0.389(3) 0.1173(16) Uiso 0.50 1 d PD A 1
H42A H -0.1515 -0.4013 0.4558 0.176 Uiso 0.50 1 calc PR A 1
H42B H -0.2368 -0.4042 0.3588 0.176 Uiso 0.50 1 calc PR A 1
H42C H -0.1467 -0.3324 0.3700 0.176 Uiso 0.50 1 calc PR A 1
C43 C -0.160(2) -0.508(4) 0.2625(9) 0.1173(16) Uiso 0.50 1 d PD A 1
H43A H -0.1498 -0.4338 0.2393 0.176 Uiso 0.50 1 calc PR A 1
H43B H -0.2251 -0.5277 0.2350 0.176 Uiso 0.50 1 calc PR A 1
H43C H -0.1238 -0.5663 0.2461 0.176 Uiso 0.50 1 calc PR A 1
C41' C -0.168(3) -0.530(3) 0.4302(19) 0.1173(16) Uiso 0.50 1 d PD A 2
H41D H -0.2179 -0.4762 0.4243 0.176 Uiso 0.50 1 calc PR A 2
H41E H -0.1199 -0.5237 0.4919 0.176 Uiso 0.50 1 calc PR A 2
H41F H -0.1927 -0.6077 0.4203 0.176 Uiso 0.50 1 calc PR A 2
C42' C -0.168(3) -0.396(2) 0.315(2) 0.1173(16) Uiso 0.50 1 d PD A 2
H42D H -0.1279 -0.3326 0.3476 0.176 Uiso 0.50 1 calc PR A 2
H42E H -0.2295 -0.3845 0.3145 0.176 Uiso 0.50 1 calc PR A 2
H42F H -0.1709 -0.3991 0.2517 0.176 Uiso 0.50 1 calc PR A 2
C43' C -0.151(3) -0.596(2) 0.294(2) 0.1173(16) Uiso 0.50 1 d PD A 2
H43D H -0.1088 -0.5912 0.2613 0.176 Uiso 0.50 1 calc PR A 2
H43E H -0.2143 -0.5889 0.2498 0.176 Uiso 0.50 1 calc PR A 2
H43F H -0.1424 -0.6694 0.3257 0.176 Uiso 0.50 1 calc PR A 2
O50 O 0.2823(4) -0.5079(11) -0.0184(4) 0.0600(19) Uani 1 1 d D B .
C50 C 0.2126(6) -0.4981(11) -0.1119(5) 0.0613(12) Uiso 1 1 d D . .
C51 C 0.2257(16) -0.3958(13) -0.1594(16) 0.1173(16) Uiso 1 1 d D C .
H51A H 0.2787 -0.4069 -0.1767 0.176 Uiso 1 1 calc R . .
H51B H 0.2368 -0.3299 -0.1183 0.176 Uiso 1 1 calc R . .
H51C H 0.1704 -0.3824 -0.2148 0.176 Uiso 1 1 calc R . .
C52 C 0.2225(17) -0.6015(13) -0.1603(17) 0.1173(16) Uiso 1 1 d D C .
H52A H 0.2787 -0.5960 -0.1729 0.176 Uiso 1 1 calc R . .
H52B H 0.1691 -0.6090 -0.2184 0.176 Uiso 1 1 calc R . .
H52C H 0.2263 -0.6684 -0.1217 0.176 Uiso 1 1 calc R . .
C53 C 0.1212(9) -0.495(2) -0.1083(13) 0.1173(16) Uiso 1 1 d D C .
H53A H 0.1155 -0.4273 -0.0749 0.176 Uiso 1 1 calc R . .
H53B H 0.1125 -0.5636 -0.0767 0.176 Uiso 1 1 calc R . .
H53C H 0.0742 -0.4934 -0.1710 0.176 Uiso 1 1 calc R . .
O60 O 0.3949(4) -0.5020(11) 0.1449(4) 0.0518(17) Uani 1 1 d D B .
C60 C 0.4563(6) -0.5044(12) 0.2418(5) 0.0613(12) Uiso 1 1 d D . .
C61 C 0.5480(14) -0.479(3) 0.244(3) 0.1173(16) Uiso 0.50 1 d PD B 1
H61A H 0.5724 -0.4112 0.2816 0.176 Uiso 0.50 1 calc PR B 1
H61B H 0.5442 -0.4654 0.1812 0.176 Uiso 0.50 1 calc PR B 1
H61C H 0.5889 -0.5440 0.2704 0.176 Uiso 0.50 1 calc PR B 1
C62 C 0.458(2) -0.6109(19) 0.290(3) 0.1173(16) Uiso 0.50 1 d PD B 1
H62A H 0.3948 -0.6337 0.2798 0.176 Uiso 0.50 1 calc PR B 1
H62B H 0.4929 -0.6001 0.3562 0.176 Uiso 0.50 1 calc PR B 1
H62C H 0.4871 -0.6704 0.2671 0.176 Uiso 0.50 1 calc PR B 1
C63 C 0.426(2) -0.411(2) 0.286(3) 0.1173(16) Uiso 0.50 1 d PD B 1
H63A H 0.3639 -0.4275 0.2833 0.176 Uiso 0.50 1 calc PR B 1
H63B H 0.4254 -0.3395 0.2539 0.176 Uiso 0.50 1 calc PR B 1
H63C H 0.4684 -0.4045 0.3505 0.176 Uiso 0.50 1 calc PR B 1
C61' C 0.524(2) -0.596(2) 0.249(3) 0.1173(16) Uiso 0.50 1 d PD B 2
H61D H 0.4905 -0.6668 0.2227 0.176 Uiso 0.50 1 calc PR B 2
H61E H 0.5632 -0.6085 0.3134 0.176 Uiso 0.50 1 calc PR B 2
H61F H 0.5614 -0.5739 0.2144 0.176 Uiso 0.50 1 calc PR B 2
C62' C 0.408(2) -0.535(2) 0.302(2) 0.1173(16) Uiso 0.50 1 d PD B 2
H62D H 0.3505 -0.4915 0.2837 0.176 Uiso 0.50 1 calc PR B 2
H62E H 0.4472 -0.5162 0.3659 0.176 Uiso 0.50 1 calc PR B 2
H62F H 0.3945 -0.6164 0.2968 0.176 Uiso 0.50 1 calc PR B 2
C63' C 0.507(2) -0.397(2) 0.273(3) 0.1173(16) Uiso 0.50 1 d PD B 2
H63D H 0.4797 -0.3543 0.3095 0.176 Uiso 0.50 1 calc PR B 2
H63E H 0.5035 -0.3522 0.2194 0.176 Uiso 0.50 1 calc PR B 2
H63F H 0.5715 -0.4143 0.3108 0.176 Uiso 0.50 1 calc PR B 2
O71 O 0.1245(7) -0.8635(4) 0.2555(7) 0.068(4) Uani 0.50 1 d PD . 1
C72 C 0.0643(13) -0.8431(4) 0.3054(13) 0.0518(12) Uiso 0.50 1 d PD . 1
H72A H 0.0706 -0.9061 0.3492 0.062 Uiso 0.50 1 calc PR . 1
H72B H -0.0006 -0.8399 0.2616 0.062 Uiso 0.50 1 calc PR . 1
C73 C 0.0902(12) -0.7344(7) 0.3557(8) 0.0518(12) Uiso 0.50 1 d PD . 1
H73A H 0.1557 -0.7363 0.3978 0.062 Uiso 0.50 1 calc PR . 1
H73B H 0.0524 -0.7217 0.3927 0.062 Uiso 0.50 1 calc PR . 1
O74 O 0.0744(7) -0.6415(4) 0.2878(8) 0.073(4) Uani 0.50 1 d PD . 1
C75 C 0.1308(13) -0.6621(4) 0.2342(11) 0.0518(12) Uiso 0.50 1 d PD . 1
H75A H 0.1202 -0.6007 0.1881 0.062 Uiso 0.50 1 calc PR . 1
H75B H 0.1967 -0.6609 0.2754 0.062 Uiso 0.50 1 calc PR . 1
C76 C 0.1083(14) -0.7713(8) 0.1877(9) 0.0518(12) Uiso 0.50 1 d PD . 1
H76A H 0.1468 -0.7837 0.1515 0.062 Uiso 0.50 1 calc PR . 1
H76B H 0.0429 -0.7717 0.1449 0.062 Uiso 0.50 1 calc PR . 1
O71' O 0.1245(7) -0.8635(4) 0.2555(7) 0.068(4) Uani 0.50 1 d PD . 2
C72' C 0.1035(15) -0.8358(7) 0.3368(11) 0.0518(12) Uiso 0.50 1 d PD . 2
H72C H 0.1597 -0.8093 0.3878 0.062 Uiso 0.50 1 calc PR . 2
H72D H 0.0801 -0.9043 0.3576 0.062 Uiso 0.50 1 calc PR . 2
C73' C 0.0325(11) -0.7446(7) 0.3100(12) 0.0518(12) Uiso 0.50 1 d PD . 2
H73C H -0.0219 -0.7687 0.2557 0.062 Uiso 0.50 1 calc PR . 2
H73D H 0.0125 -0.7286 0.3612 0.062 Uiso 0.50 1 calc PR . 2
O74' O 0.0744(7) -0.6415(4) 0.2878(8) 0.073(4) Uani 0.50 1 d PD . 2
C75' C 0.0966(13) -0.6691(6) 0.2063(11) 0.0518(12) Uiso 0.50 1 d PD . 2
H75C H 0.1207 -0.6009 0.1860 0.062 Uiso 0.50 1 calc PR . 2
H75D H 0.0408 -0.6956 0.1547 0.062 Uiso 0.50 1 calc PR . 2
C76' C 0.1675(11) -0.7608(8) 0.2351(14) 0.0518(12) Uiso 0.50 1 d PD . 2
H76C H 0.1893 -0.7770 0.1852 0.062 Uiso 0.50 1 calc PR . 2
H76D H 0.2208 -0.7369 0.2904 0.062 Uiso 0.50 1 calc PR . 2
O81 O 0.1255(6) -0.1425(3) 0.2563(7) 0.057(3) Uani 0.50 1 d PD . 1
C82 C 0.0472(12) -0.1622(5) 0.2832(14) 0.0518(12) Uiso 0.50 1 d PD . 1
H82A H 0.0400 -0.0964 0.3191 0.062 Uiso 0.50 1 calc PR . 1
H82B H -0.0099 -0.1696 0.2274 0.062 Uiso 0.50 1 calc PR . 1
C83 C 0.0615(12) -0.2650(7) 0.3380(11) 0.0518(12) Uiso 0.50 1 d PD . 1
H83A H 0.0080 -0.2781 0.3552 0.062 Uiso 0.50 1 calc PR . 1
H83B H 0.1170 -0.2565 0.3952 0.062 Uiso 0.50 1 calc PR . 1
O84 O 0.0730(8) -0.3634(4) 0.2845(9) 0.085(5) Uani 0.50 1 d PD . 1
C85 C 0.1551(11) -0.3432(5) 0.2632(13) 0.0518(12) Uiso 0.50 1 d PD . 1
H85A H 0.2100 -0.3362 0.3212 0.062 Uiso 0.50 1 calc PR . 1
H85B H 0.1647 -0.4087 0.2283 0.062 Uiso 0.50 1 calc PR . 1
C86 C 0.1441(13) -0.2404(7) 0.2098(12) 0.0518(12) Uiso 0.50 1 d PD . 1
H86A H 0.0927 -0.2505 0.1495 0.062 Uiso 0.50 1 calc PR . 1
H86B H 0.2008 -0.2263 0.1985 0.062 Uiso 0.50 1 calc PR . 1
O81' O 0.1255(6) -0.1425(3) 0.2563(7) 0.057(3) Uani 0.50 1 d PD . 2
C82' C 0.0910(14) -0.1669(7) 0.3287(12) 0.0518(12) Uiso 0.50 1 d PD . 2
H82C H 0.0616 -0.0982 0.3417 0.062 Uiso 0.50 1 calc PR . 2
H82D H 0.1424 -0.1900 0.3859 0.062 Uiso 0.50 1 calc PR . 2
C83' C 0.0222(10) -0.2614(7) 0.2953(14) 0.0518(12) Uiso 0.50 1 d PD . 2
H83C H -0.0062 -0.2767 0.3404 0.062 Uiso 0.50 1 calc PR . 2
H83D H -0.0270 -0.2407 0.2357 0.062 Uiso 0.50 1 calc PR . 2
O84' O 0.0730(8) -0.3634(4) 0.2845(9) 0.085(5) Uani 0.50 1 d PD . 2
C85' C 0.1062(14) -0.3383(6) 0.2100(13) 0.0518(12) Uiso 0.50 1 d PD . 2
H85C H 0.1360 -0.4065 0.1966 0.062 Uiso 0.50 1 calc PR . 2
H85D H 0.0540 -0.3159 0.1531 0.062 Uiso 0.50 1 calc PR . 2
C86' C 0.1734(11) -0.2435(8) 0.2423(15) 0.0518(12) Uiso 0.50 1 d PD . 2
H86C H 0.2241 -0.2649 0.3007 0.062 Uiso 0.50 1 calc PR . 2
H86D H 0.2001 -0.2271 0.1960 0.062 Uiso 0.50 1 calc PR . 2
O91 O 0.4655(6) -0.3624(5) 0.0059(8) 0.074(4) Uani 0.50 1 d PD C 1
C92 C 0.5057(12) -0.3388(6) -0.0625(12) 0.0518(12) Uiso 0.50 1 d PD C 1
H92A H 0.4572 -0.3125 -0.1208 0.062 Uiso 0.50 1 calc PR C 1
H92B H 0.5337 -0.4089 -0.0753 0.062 Uiso 0.50 1 calc PR C 1
C93 C 0.5767(9) -0.2493(7) -0.0253(12) 0.0518(12) Uiso 0.50 1 d PD C 1
H93A H 0.6072 -0.2342 -0.0687 0.062 Uiso 0.50 1 calc PR C 1
H93B H 0.6241 -0.2741 0.0342 0.062 Uiso 0.50 1 calc PR C 1
O94 O 0.5300(6) -0.1446(4) -0.0122(7) 0.060(3) Uani 0.50 1 d PD . 1
C95 C 0.4943(11) -0.1703(7) 0.0608(11) 0.0518(12) Uiso 0.50 1 d PD C 1
H95A H 0.5445 -0.1987 0.1169 0.062 Uiso 0.50 1 calc PR C 1
H95B H 0.4680 -0.1008 0.0768 0.062 Uiso 0.50 1 calc PR C 1
C96 C 0.4218(10) -0.2591(8) 0.0229(14) 0.0518(12) Uiso 0.50 1 d PD C 1
H96A H 0.3928 -0.2755 0.0673 0.062 Uiso 0.50 1 calc PR C 1
H96B H 0.3735 -0.2320 -0.0352 0.062 Uiso 0.50 1 calc PR C 1
O91' O 0.4655(6) -0.3624(5) 0.0059(8) 0.074(4) Uani 0.50 1 d PD C 2
C92' C 0.5516(10) -0.3469(5) -0.0061(14) 0.0518(12) Uiso 0.50 1 d PD C 2
H92C H 0.6027 -0.3434 0.0551 0.062 Uiso 0.50 1 calc PR C 2
H92D H 0.5624 -0.4135 -0.0393 0.062 Uiso 0.50 1 calc PR C 2
C93' C 0.5522(10) -0.2454(6) -0.0562(12) 0.0518(12) Uiso 0.50 1 d PD C 2
H93C H 0.5065 -0.2525 -0.1201 0.062 Uiso 0.50 1 calc PR C 2
H93D H 0.6137 -0.2353 -0.0586 0.062 Uiso 0.50 1 calc PR C 2
O94' O 0.5300(6) -0.1446(4) -0.0122(7) 0.060(3) Uani 0.50 1 d PD . 2
C95' C 0.4350(9) -0.1622(6) -0.0143(12) 0.0518(12) Uiso 0.50 1 d PD C 2
H95C H 0.4142 -0.0936 0.0089 0.062 Uiso 0.50 1 calc PR C 2
H95D H 0.3912 -0.1773 -0.0780 0.062 Uiso 0.50 1 calc PR C 2
C96' C 0.4393(11) -0.2614(7) 0.0454(12) 0.0518(12) Uiso 0.50 1 d PD C 2
H96C H 0.4853 -0.2474 0.1083 0.062 Uiso 0.50 1 calc PR C 2
H96D H 0.3787 -0.2737 0.0492 0.062 Uiso 0.50 1 calc PR C 2

loop_
_atom_site_aniso_label
_atom_site_aniso_U_11
_atom_site_aniso_U_22
_atom_site_aniso_U_33
_atom_site_aniso_U_23
_atom_site_aniso_U_13
_atom_site_aniso_U_12
Al10 0.0469(19) 0.104(2) 0.0571(19) 0.002(4) 0.0305(14) -0.013(3)
Al30 0.068(2) 0.119(3) 0.063(2) -0.006(4) 0.0463(19) 0.005(4)
Al70 0.052(2) 0.0759(19) 0.057(2) -0.006(3) 0.0379(15) 0.001(3)
O10 0.055(4) 0.062(3) 0.027(3) -0.004(5) 0.025(3) 0.007(6)
O20 0.049(4) 0.086(5) 0.043(4) 0.003(7) 0.018(3) -0.021(7)
O30 0.061(5) 0.104(5) 0.080(5) -0.031(8) 0.047(4) -0.004(7)
O40 0.057(4) 0.065(4) 0.054(4) -0.003(6) 0.043(3) -0.012(7)
O50 0.038(3) 0.102(5) 0.044(4) -0.012(7) 0.020(3) 0.012(7)
O60 0.043(4) 0.074(4) 0.043(4) -0.008(6) 0.022(3) -0.010(7)
O71 0.087(9) 0.047(5) 0.105(10) -0.014(5) 0.077(8) -0.012(5)
O74 0.105(10) 0.027(4) 0.121(10) -0.004(5) 0.082(8) -0.003(5)
O71' 0.087(9) 0.047(5) 0.105(10) -0.014(5) 0.077(8) -0.012(5)
O74' 0.105(10) 0.027(4) 0.121(10) -0.004(5) 0.082(8) -0.003(5)
O81 0.090(8) 0.026(4) 0.079(8) -0.007(4) 0.058(7) -0.004(4)
O84 0.154(14) 0.046(5) 0.116(10) 0.005(6) 0.119(11) 0.010(6)
O81' 0.090(8) 0.026(4) 0.079(8) -0.007(4) 0.058(7) -0.004(4)
O84' 0.154(14) 0.046(5) 0.116(10) 0.005(6) 0.119(11) 0.010(6)
O91 0.084(8) 0.052(6) 0.135(11) -0.004(6) 0.097(8) -0.005(5)
O94 0.084(8) 0.018(4) 0.099(9) 0.001(4) 0.058(6) 0.000(4)
O91' 0.084(8) 0.052(6) 0.135(11) -0.004(6) 0.097(8) -0.005(5)
O94' 0.084(8) 0.018(4) 0.099(9) 0.001(4) 0.058(6) 0.000(4)

loop_
_atom_type_symbol
_atom_type_description
_atom_type_scat_dispersion_real
_atom_type_scat_dispersion_imag
_atom_type_scat_source
C C 0.0033 0.0016 'International Tables Vol C Tables 4.2.6.8 and 6.1.1.4'
H H 0.0000 0.0000 'International Tables Vol C Tables 4.2.6.8 and 6.1.1.4'
Li Li -0.0003 0.0001 'International Tables Vol C Tables 4.2.6.8 and 6.1.1.4'
O O 0.0106 0.0060 'International Tables Vol C Tables 4.2.6.8 and 6.1.1.4'
Al Al 0.0645 0.0514 'International Tables Vol C Tables 4.2.6.8 and 6.1.1.4'

loop_
_geom_angle_atom_site_label_1
_geom_angle_atom_site_label_2
_geom_angle_atom_site_label_3
_geom_angle
_geom_angle_site_symmetry_1
_geom_angle_site_symmetry_3
O20 Al10 O10 91.0(3) . .
O20 Al10 Li10 45.2(4) . .
O10 Al10 Li10 45.8(3) . .
O20 Al10 H10A 113.5 . .
O10 Al10 H10A 113.5 . .
Li10 Al10 H10A 123.1 . .
O20 Al10 H10B 113.5 . .
O10 Al10 H10B 113.5 . .
Li10 Al10 H10B 126.1 . .
H10A Al10 H10B 110.8 . .
O30 Al30 O40 89.8(4) . .
O30 Al30 Li30 44.8(4) . .
O40 Al30 Li30 45.0(4) . .
O30 Al30 H30A 113.7 . .
O40 Al30 H30A 113.7 . .
Li30 Al30 H30A 125.8 . .
O30 Al30 H30B 113.7 . .
O40 Al30 H30B 113.7 . .
Li30 Al30 H30B 123.3 . .
H30A Al30 H30B 110.9 . .
O50 Al70 O60 91.2(3) . .
O50 Al70 Li70 45.7(4) . .
O60 Al70 Li70 45.5(4) . .
O50 Al70 H70A 113.4 . .
O60 Al70 H70A 113.4 . .
Li70 Al70 H70A 125.8 . .
O50 Al70 H70B 113.4 . .
O60 Al70 H70B 113.4 . .
Li70 Al70 H70B 123.5 . .
H70A Al70 H70B 110.7 . .
O81 Li10 O20 116.8(11) . .
O81 Li10 O10 116.3(12) . .
O20 Li10 O10 80.7(7) . .
O81 Li10 O71' 114.0(8) . 1_565
O20 Li10 O71' 112.1(11) . 1_565
O10 Li10 O71' 112.9(11) . 1_565
O81 Li10 O71 114.0(8) . 1_565
O20 Li10 O71 112.1(11) . 1_565
O10 Li10 O71 112.9(11) . 1_565
O71' Li10 O71 0.0(5) 1_565 1_565
O81 Li10 Al10 124.6(11) . .
O20 Li10 Al10 39.8(4) . .
O10 Li10 Al10 40.9(4) . .
O71' Li10 Al10 121.4(10) 1_565 .
O71 Li10 Al10 121.4(10) 1_565 .
O81 Li10 C86' 29.8(4) . .
O20 Li10 C86' 94.7(9) . .
O10 Li10 C86' 94.6(10) . .
O71' Li10 C86' 143.8(8) 1_565 .
O71 Li10 C86' 143.8(8) 1_565 .
Al10 Li10 C86' 94.8(7) . .
O30 Li30 O40 82.7(7) . .
O30 Li30 O84 116.2(13) . .
O40 Li30 O84 116.6(12) . .
O30 Li30 O74 115.1(12) . .
O40 Li30 O74 113.0(11) . .
O84 Li30 O74 110.8(8) . .
O30 Li30 Al30 40.4(4) . .
O40 Li30 Al30 42.3(4) . .
O84 Li30 Al30 127.4(11) . .
O74 Li30 Al30 121.8(10) . .
O30 Li30 C83 94.3(11) . .
O40 Li30 C83 93.4(9) . .
O84 Li30 C83 31.2(5) . .
O74 Li30 C83 142.0(9) . .
Al30 Li30 C83 96.2(7) . .
O60 Li70 O50 82.1(6) . .
O60 Li70 O91 115.1(13) . .
O50 Li70 O91 114.2(12) . .
O60 Li70 O94' 113.3(12) . 2_645
O50 Li70 O94' 112.8(13) . 2_645
O91 Li70 O94' 115.1(8) . 2_645
O60 Li70 O94 113.3(12) . 2_645
O50 Li70 O94 112.8(13) . 2_645
O91 Li70 O94 115.1(8) . 2_645
O94' Li70 O94 0.0(5) 2_645 2_645
O60 Li70 Al70 41.6(3) . .
O50 Li70 Al70 40.5(4) . .
O91 Li70 Al70 122.6(11) . .
O94' Li70 Al70 122.3(11) 2_645 .
O94 Li70 Al70 122.3(11) 2_645 .
C10 O10 Al10 131.6(5) . .
C10 O10 Li10 135.1(7) . .
Al10 O10 Li10 93.3(5) . .
O10 C10 C11 110.0(15) . .
O10 C10 C12 113.5(14) . .
C11 C10 C12 111.2(8) . .
O10 C10 C13 106.6(9) . .
C11 C10 C13 107.9(8) . .
C12 C10 C13 107.2(8) . .
C10 C11 H11A 109.5 . .
C10 C11 H11B 109.5 . .
H11A C11 H11B 109.5 . .
C10 C11 H11C 109.5 . .
H11A C11 H11C 109.5 . .
H11B C11 H11C 109.5 . .
C10 C12 H12A 109.5 . .
C10 C12 H12B 109.5 . .
H12A C12 H12B 109.5 . .
C10 C12 H12C 109.5 . .
H12A C12 H12C 109.5 . .
H12B C12 H12C 109.5 . .
C10 C13 H13A 109.5 . .
C10 C13 H13B 109.5 . .
H13A C13 H13B 109.5 . .
C10 C13 H13C 109.5 . .
H13A C13 H13C 109.5 . .
H13B C13 H13C 109.5 . .
C20 O20 Al10 132.1(5) . .
C20 O20 Li10 133.0(7) . .
Al10 O20 Li10 95.0(6) . .
O20 C20 C21 111.8(13) . .
O20 C20 C23 107.1(13) . .
C21 C20 C23 110.1(8) . .
O20 C20 C22 109.8(10) . .
C21 C20 C22 109.9(8) . .
C23 C20 C22 108.0(8) . .
C20 C21 H21A 109.5 . .
C20 C21 H21B 109.5 . .
H21A C21 H21B 109.5 . .
C20 C21 H21C 109.5 . .
H21A C21 H21C 109.5 . .
H21B C21 H21C 109.5 . .
C20 C22 H22A 109.5 . .
C20 C22 H22B 109.5 . .
H22A C22 H22B 109.5 . .
C20 C22 H22C 109.5 . .
H22A C22 H22C 109.5 . .
H22B C22 H22C 109.5 . .
C20 C23 H23A 109.5 . .
C20 C23 H23B 109.5 . .
H23A C23 H23B 109.5 . .
C20 C23 H23C 109.5 . .
H23A C23 H23C 109.5 . .
H23B C23 H23C 109.5 . .
C30 O30 Al30 130.0(7) . .
C30 O30 Li30 133.9(7) . .
Al30 O30 Li30 94.7(6) . .
C31 C30 O30 109.5(13) . .
C31 C30 C32 110.9(8) . .
O30 C30 C32 106.3(10) . .
C31 C30 C33 109.9(8) . .
O30 C30 C33 111.3(13) . .
C32 C30 C33 109.0(8) . .
C30 C31 H31A 109.5 . .
C30 C31 H31B 109.5 . .
H31A C31 H31B 109.5 . .
C30 C31 H31C 109.5 . .
H31A C31 H31C 109.5 . .
H31B C31 H31C 109.5 . .
C30 C32 H32A 109.5 . .
C30 C32 H32B 109.5 . .
H32A C32 H32B 109.5 . .
C30 C32 H32C 109.5 . .
H32A C32 H32C 109.5 . .
H32B C32 H32C 109.5 . .
C30 C33 H33A 109.5 . .
C30 C33 H33B 109.5 . .
H33A C33 H33B 109.5 . .
C30 C33 H33C 109.5 . .
H33A C33 H33C 109.5 . .
H33B C33 H33C 109.5 . .
C40 O40 Al30 129.9(5) . .
C40 O40 Li30 137.4(8) . .
Al30 O40 Li30 92.7(6) . .
C43 C40 C41' 137(2) . .
C43 C40 C42' 65.9(19) . .
C41' C40 C42' 110.8(10) . .
C43 C40 O40 107.0(15) . .
C41' C40 O40 112.9(17) . .
C42' C40 O40 112(2) . .
C43 C40 C41 110.9(10) . .
C41' C40 C41 42.5(15) . .
C42' C40 C41 140(2) . .
O40 C40 C41 107(2) . .
C43 C40 C43' 45.4(18) . .
C41' C40 C43' 109.7(10) . .
C42' C40 C43' 109.7(9) . .
O40 C40 C43' 101.7(19) . .
C41 C40 C43' 69.9(16) . .
C43 C40 C42 110.3(9) . .
C41' C40 C42 67.7(16) . .
C42' C40 C42 47.2(17) . .
O40 C40 C42 113(2) . .
C41 C40 C42 108.4(9) . .
C43' C40 C42 143(2) . .
C40 C41 H41A 109.5 . .
C40 C41 H41B 109.5 . .
H41A C41 H41B 109.5 . .
C40 C41 H41C 109.5 . .
H41A C41 H41C 109.5 . .
H41B C41 H41C 109.5 . .
C40 C42 H42A 109.5 . .
C40 C42 H42B 109.5 . .
H42A C42 H42B 109.5 . .
C40 C42 H42C 109.5 . .
H42A C42 H42C 109.5 . .
H42B C42 H42C 109.5 . .
C40 C43 H43A 109.5 . .
C40 C43 H43B 109.5 . .
H43A C43 H43B 109.5 . .
C40 C43 H43C 109.5 . .
H43A C43 H43C 109.5 . .
H43B C43 H43C 109.5 . .
C40 C41' H41D 109.5 . .
C40 C41' H41E 109.5 . .
H41D C41' H41E 109.5 . .
C40 C41' H41F 109.5 . .
H41D C41' H41F 109.5 . .
H41E C41' H41F 109.5 . .
C40 C42' H42D 109.5 . .
C40 C42' H42E 109.5 . .
H42D C42' H42E 109.5 . .
C40 C42' H42F 109.5 . .
H42D C42' H42F 109.5 . .
H42E C42' H42F 109.5 . .
C40 C43' H43D 109.5 . .
C40 C43' H43E 109.5 . .
H43D C43' H43E 109.5 . .
C40 C43' H43F 109.5 . .
H43D C43' H43F 109.5 . .
H43E C43' H43F 109.5 . .
C50 O50 Al70 131.6(5) . .
C50 O50 Li70 133.8(7) . .
Al70 O50 Li70 93.8(5) . .
C53 C50 O50 109.3(9) . .
C53 C50 C51 109.5(8) . .
O50 C50 C51 112.2(14) . .
C53 C50 C52 109.9(8) . .
O50 C50 C52 105.6(14) . .
C51 C50 C52 110.3(7) . .
C50 C51 H51A 109.5 . .
C50 C51 H51B 109.5 . .
H51A C51 H51B 109.5 . .
C50 C51 H51C 109.5 . .
H51A C51 H51C 109.5 . .
H51B C51 H51C 109.5 . .
C50 C52 H52A 109.5 . .
C50 C52 H52B 109.5 . .
H52A C52 H52B 109.5 . .
C50 C52 H52C 109.5 . .
H52A C52 H52C 109.5 . .
H52B C52 H52C 109.5 . .
C50 C53 H53A 109.5 . .
C50 C53 H53B 109.5 . .
H53A C53 H53B 109.5 . .
C50 C53 H53C 109.5 . .
H53A C53 H53C 109.5 . .
H53B C53 H53C 109.5 . .
C60 O60 Al70 132.9(5) . .
C60 O60 Li70 134.1(7) . .
Al70 O60 Li70 92.9(5) . .
C62 C60 O60 115.7(19) . .
C62 C60 C61 110.1(10) . .
O60 C60 C61 105.7(16) . .
C62 C60 C62' 50.6(17) . .
O60 C60 C62' 112.4(16) . .
C61 C60 C62' 142(2) . .
C62 C60 C63' 131(2) . .
O60 C60 C63' 112.9(18) . .
C61 C60 C63' 54.1(18) . .
C62' C60 C63' 109.9(10) . .
C62 C60 C63 109.5(9) . .
O60 C60 C63 106.0(18) . .
C61 C60 C63 109.6(9) . .
C62' C60 C63 62.1(17) . .
C63' C60 C63 55.9(18) . .
C62 C60 C61' 58.1(17) . .
O60 C60 C61' 104.9(18) . .
C61 C60 C61' 58.3(18) . .
C62' C60 C61' 108.0(9) . .
C63' C60 C61' 108.4(9) . .
C63 C60 C61' 149(2) . .
C60 C61 H61A 109.5 . .
C60 C61 H61B 109.5 . .
H61A C61 H61B 109.5 . .
C60 C61 H61C 109.5 . .
H61A C61 H61C 109.5 . .
H61B C61 H61C 109.5 . .
C60 C62 H62A 109.5 . .
C60 C62 H62B 109.5 . .
H62A C62 H62B 109.5 . .
C60 C62 H62C 109.5 . .
H62A C62 H62C 109.5 . .
H62B C62 H62C 109.5 . .
C60 C63 H63A 109.5 . .
C60 C63 H63B 109.5 . .
H63A C63 H63B 109.5 . .
C60 C63 H63C 109.5 . .
H63A C63 H63C 109.5 . .
H63B C63 H63C 109.5 . .
C60 C61' H61D 109.5 . .
C60 C61' H61E 109.5 . .
H61D C61' H61E 109.5 . .
C60 C61' H61F 109.5 . .
H61D C61' H61F 109.5 . .
H61E C61' H61F 109.5 . .
C60 C62' H62D 109.5 . .
C60 C62' H62E 109.5 . .
H62D C62' H62E 109.5 . .
C60 C62' H62F 109.5 . .
H62D C62' H62F 109.5 . .
H62E C62' H62F 109.5 . .
C60 C63' H63D 109.5 . .
C60 C63' H63E 109.5 . .
H63D C63' H63E 109.5 . .
C60 C63' H63F 109.5 . .
H63D C63' H63F 109.5 . .
H63E C63' H63F 109.5 . .
C72 O71 C76 107.6(8) . .
C72 O71 Li10 130.2(7) . 1_545
C76 O71 Li10 118.4(7) . 1_545
O71 C72 C73 109.1(7) . .
O71 C72 H72A 109.9 . .
C73 C72 H72A 109.9 . .
O71 C72 H72B 109.9 . .
C73 C72 H72B 109.9 . .
H72A C72 H72B 108.3 . .
C72 C73 O74 108.4(7) . .
C72 C73 H73A 110.0 . .
O74 C73 H73A 110.0 . .
C72 C73 H73B 110.0 . .
O74 C73 H73B 110.0 . .
H73A C73 H73B 108.4 . .
C75 O74 C73 109.0(6) . .
C75 O74 Li30 127.7(7) . .
C73 O74 Li30 105.3(8) . .
C76 C75 O74 110.6(7) . .
C76 C75 H75A 109.5 . .
O74 C75 H75A 109.5 . .
C76 C75 H75B 109.5 . .
O74 C75 H75B 109.5 . .
H75A C75 H75B 108.1 . .
C75 C76 O71 110.1(7) . .
C75 C76 H76A 109.6 . .
O71 C76 H76A 109.6 . .
C75 C76 H76B 109.6 . .
O71 C76 H76B 109.6 . .
H76A C76 H76B 108.2 . .
C73' C72' H72C 110.1 . .
C73' C72' H72D 110.1 . .
H72C C72' H72D 108.5 . .
C72' C73' H73C 110.2 . .
C72' C73' H73D 110.2 . .
H73C C73' H73D 108.5 . .
C76' C75' H75C 110.3 . .
C76' C75' H75D 110.3 . .
H75C C75' H75D 108.6 . .
C75' C76' H76C 110.2 . .
C75' C76' H76D 110.2 . .
H76C C76' H76D 108.5 . .
C86 O81 C82 112.0(7) . .
C86 O81 Li10 112.0(7) . .
C82 O81 Li10 132.9(7) . .
C83 C82 O81 110.4(7) . .
C83 C82 H82A 109.6 . .
O81 C82 H82A 109.6 . .
C83 C82 H82B 109.6 . .
O81 C82 H82B 109.6 . .
H82A C82 H82B 108.1 . .
C82 C83 O84 109.6(7) . .
C82 C83 Li30 151.4(9) . .
O84 C83 Li30 43.3(5) . .
C82 C83 H83A 109.8 . .
O84 C83 H83A 109.8 . .
Li30 C83 H83A 79.6 . .
C82 C83 H83B 109.8 . .
O84 C83 H83B 109.8 . .
Li30 C83 H83B 91.6 . .
H83A C83 H83B 108.2 . .
C85 O84 C83 108.2(6) . .
C85 O84 Li30 119.7(8) . .
C83 O84 Li30 105.5(8) . .
C86 C85 O84 110.4(7) . .
C86 C85 H85A 109.6 . .
O84 C85 H85A 109.6 . .
C86 C85 H85B 109.6 . .
O84 C85 H85B 109.6 . .
H85A C85 H85B 108.1 . .
C85 C86 O81 111.8(7) . .
C85 C86 H86A 109.3 . .
O81 C86 H86A 109.3 . .
C85 C86 H86B 109.3 . .
O81 C86 H86B 109.3 . .
H86A C86 H86B 107.9 . .
C83' C82' H82C 110.1 . .
C83' C82' H82D 110.1 . .
H82C C82' H82D 108.5 . .
C82' C83' H83C 110.4 . .
C82' C83' H83D 110.4 . .
H83C C83' H83D 108.6 . .
C86' C85' H85C 110.2 . .
C86' C85' H85D 110.2 . .
H85C C85' H85D 108.5 . .
C85' C86' Li10 140.9(10) . .
C85' C86' H86C 110.0 . .
Li10 C86' H86C 104.5 . .
C85' C86' H86D 110.0 . .
Li10 C86' H86D 74.9 . .
H86C C86' H86D 108.4 . .
C96 O91 C92 109.9(8) . .
C96 O91 Li70 113.1(7) . .
C92 O91 Li70 130.5(7) . .
O91 C92 C93 108.4(7) . .
O91 C92 H92A 110.0 . .
C93 C92 H92A 110.0 . .
O91 C92 H92B 110.0 . .
C93 C92 H92B 110.0 . .
H92A C92 H92B 108.4 . .
C92 C93 O94 107.6(7) . .
C92 C93 H93A 110.2 . .
O94 C93 H93A 110.2 . .
C92 C93 H93B 110.2 . .
O94 C93 H93B 110.2 . .
H93A C93 H93B 108.5 . .
C93 O94 C95 107.1(6) . .
C93 O94 Li70 113.4(6) . 2_655
C95 O94 Li70 128.6(6) . 2_655
C96 C95 O94 106.9(7) . .
C96 C95 H95A 110.3 . .
O94 C95 H95A 110.3 . .
C96 C95 H95B 110.3 . .
O94 C95 H95B 110.3 . .
H95A C95 H95B 108.6 . .
O91 C96 C95 108.1(7) . .
O91 C96 H96A 110.1 . .
C95 C96 H96A 110.1 . .
O91 C96 H96B 110.1 . .
C95 C96 H96B 110.1 . .
H96A C96 H96B 108.4 . .
C93' C92' H92C 109.1 . .
C93' C92' H92D 109.1 . .
H92C C92' H92D 107.9 . .
C92' C93' H93C 109.5 . .
C92' C93' H93D 109.5 . .
H93C C93' H93D 108.1 . .
C96' C95' H95C 110.3 . .
C96' C95' H95D 110.3 . .
H95C C95' H95D 108.6 . .
C95' C96' H96C 110.0 . .
C95' C96' H96D 110.0 . .
H96C C96' H96D 108.4 . .

loop_
_geom_bond_atom_site_label_1
_geom_bond_atom_site_label_2
_geom_bond_distance
_geom_bond_site_symmetry_2
Al10 O20 1.745(7) .
Al10 O10 1.780(7) .
Al10 Li10 2.713(17) .
Al10 H10A 1.7900 .
Al10 H10B 1.7900 .
Al30 O30 1.748(7) .
Al30 O40 1.808(7) .
Al30 Li30 2.686(17) .
Al30 H30A 1.7900 .
Al30 H30B 1.7900 .
Al70 O50 1.733(6) .
Al70 O60 1.769(6) .
Al70 Li70 2.662(16) .
Al70 H70A 1.7900 .
Al70 H70B 1.7900 .
Li10 O81 1.90(2) .
Li10 O20 1.932(16) .
Li10 O10 1.948(16) .
Li10 O71' 2.00(2) 1_565
Li10 O71 2.00(2) 1_565
Li10 C86' 2.77(3) .
Li30 O30 1.899(17) .
Li30 O40 1.902(16) .
Li30 O84 1.96(2) .
Li30 O74 2.01(2) .
Li30 C83 2.75(3) .
Li70 O60 1.901(15) .
Li70 O50 1.909(16) .
Li70 O91 1.95(2) .
Li70 O94' 1.97(2) 2_645
Li70 O94 1.97(2) 2_645
O10 C10 1.452(8) .
C10 C11 1.466(9) .
C10 C12 1.466(9) .
C10 C13 1.491(9) .
C11 H11A 0.9800 .
C11 H11B 0.9800 .
C11 H11C 0.9800 .
C12 H12A 0.9800 .
C12 H12B 0.9800 .
C12 H12C 0.9800 .
C13 H13A 0.9800 .
C13 H13B 0.9800 .
C13 H13C 0.9800 .
O20 C20 1.452(8) .
C20 C21 1.459(9) .
C20 C23 1.475(9) .
C20 C22 1.480(9) .
C21 H21A 0.9800 .
C21 H21B 0.9800 .
C21 H21C 0.9800 .
C22 H22A 0.9800 .
C22 H22B 0.9800 .
C22 H22C 0.9800 .
C23 H23A 0.9800 .
C23 H23B 0.9800 .
C23 H23C 0.9800 .
O30 C30 1.461(8) .
C30 C31 1.457(9) .
C30 C32 1.465(9) .
C30 C33 1.471(9) .
C31 H31A 0.9800 .
C31 H31B 0.9800 .
C31 H31C 0.9800 .
C32 H32A 0.9800 .
C32 H32B 0.9800 .
C32 H32C 0.9800 .
C33 H33A 0.9800 .
C33 H33B 0.9800 .
C33 H33C 0.9800 .
O40 C40 1.471(8) .
C40 C43 1.452(10) .
C40 C41' 1.456(10) .
C40 C42' 1.461(10) .
C40 C41 1.472(10) .
C40 C43' 1.473(10) .
C40 C42 1.479(10) .
C41 H41A 0.9800 .
C41 H41B 0.9800 .
C41 H41C 0.9800 .
C42 H42A 0.9800 .
C42 H42B 0.9800 .
C42 H42C 0.9800 .
C43 H43A 0.9800 .
C43 H43B 0.9800 .
C43 H43C 0.9800 .
C41' H41D 0.9800 .
C41' H41E 0.9800 .
C41' H41F 0.9800 .
C42' H42D 0.9800 .
C42' H42E 0.9800 .
C42' H42F 0.9800 .
C43' H43D 0.9800 .
C43' H43E 0.9800 .
C43' H43F 0.9800 .
O50 C50 1.464(8) .
C50 C53 1.463(9) .
C50 C51 1.470(9) .
C50 C52 1.472(9) .
C51 H51A 0.9800 .
C51 H51B 0.9800 .
C51 H51C 0.9800 .
C52 H52A 0.9800 .
C52 H52B 0.9800 .
C52 H52C 0.9800 .
C53 H53A 0.9800 .
C53 H53B 0.9800 .
C53 H53C 0.9800 .
O60 C60 1.459(8) .
C60 C62 1.458(10) .
C60 C61 1.462(10) .
C60 C62' 1.467(10) .
C60 C63' 1.467(10) .
C60 C63 1.471(10) .
C60 C61' 1.485(10) .
C61 H61A 0.9800 .
C61 H61B 0.9800 .
C61 H61C 0.9800 .
C62 H62A 0.9800 .
C62 H62B 0.9800 .
C62 H62C 0.9800 .
C63 H63A 0.9800 .
C63 H63B 0.9800 .
C63 H63C 0.9800 .
C61' H61D 0.9800 .
C61' H61E 0.9800 .
C61' H61F 0.9800 .
C62' H62D 0.9800 .
C62' H62E 0.9800 .
C62' H62F 0.9800 .
C63' H63D 0.9800 .
C63' H63E 0.9800 .
C63' H63F 0.9800 .
O71 C72 1.465(10) .
O71 C76 1.471(10) .
O71 Li10 2.00(2) 1_545
C72 C73 1.473(9) .
C72 H72A 0.9900 .
C72 H72B 0.9900 .
C73 O74 1.479(9) .
C73 H73A 0.9900 .
C73 H73B 0.9900 .
O74 C75 1.462(9) .
C75 C76 1.450(9) .
C75 H75A 0.9900 .
C75 H75B 0.9900 .
C76 H76A 0.9900 .
C76 H76B 0.9900 .
C72' C73' 1.486(10) .
C72' H72C 0.9900 .
C72' H72D 0.9900 .
C73' H73C 0.9900 .
C73' H73D 0.9900 .
C75' C76' 1.490(10) .
C75' H75C 0.9900 .
C75' H75D 0.9900 .
C76' H76C 0.9900 .
C76' H76D 0.9900 .
O81 C86 1.451(10) .
O81 C82 1.467(10) .
C82 C83 1.450(9) .
C82 H82A 0.9900 .
C82 H82B 0.9900 .
C83 O84 1.480(9) .
C83 H83A 0.9900 .
C83 H83B 0.9900 .
O84 C85 1.474(9) .
C85 C86 1.442(9) .
C85 H85A 0.9900 .
C85 H85B 0.9900 .
C86 H86A 0.9900 .
C86 H86B 0.9900 .
C82' C83' 1.496(10) .
C82' H82C 0.9900 .
C82' H82D 0.9900 .
C83' H83C 0.9900 .
C83' H83D 0.9900 .
C85' C86' 1.484(10) .
C85' H85C 0.9900 .
C85' H85D 0.9900 .
C86' H86C 0.9900 .
C86' H86D 0.9900 .
O91 C96 1.468(10) .
O91 C92 1.471(10) .
C92 C93 1.481(10) .
C92 H92A 0.9900 .
C92 H92B 0.9900 .
C93 O94 1.486(9) .
C93 H93A 0.9900 .
C93 H93B 0.9900 .
O94 C95 1.491(9) .
O94 Li70 1.97(2) 2_655
C95 C96 1.489(10) .
C95 H95A 0.9900 .
C95 H95B 0.9900 .
C96 H96A 0.9900 .
C96 H96B 0.9900 .
C92' C93' 1.431(9) .
C92' H92C 0.9900 .
C92' H92D 0.9900 .
C93' H93C 0.9900 .
C93' H93D 0.9900 .
C95' C96' 1.481(9) .
C95' H95C 0.9900 .
C95' H95D 0.9900 .
C96' H96C 0.9900 .
C96' H96D 0.9900 .
